data_4070476
loop_
_publ_author_name
'Buchowicz, W\/lodzimierz'
'Szmajda, Magdalena'

_publ_section_title
;
 Carbonyl-Substituted Nickelocenes by the Cross-Metathesis Route
;
_journal_issue 23
_journal_name_full Organometallics
_journal_page_first 6838
_journal_paper_doi 10.1021/om9008444
_journal_volume 28
_journal_year 2009
_chemical_formula_moiety 'C20 H22 Ni O2'
_chemical_formula_sum 'C20 H22 Ni O2'
_chemical_formula_weight 353.09
_chemical_melting_point ?
_chemical_name_systematic
; 
 ? 
;
_space_group_IT_number 14
_symmetry_cell_setting monoclinic
_symmetry_space_group_name_Hall '-P 2ybc'
_symmetry_space_group_name_H-M 'P 1 21/c 1'
_atom_sites_solution_hydrogens geom
_atom_sites_solution_primary direct
_atom_sites_solution_secondary difmap
_audit_creation_method SHELXL-97
_cell_angle_alpha 90.00
_cell_angle_beta 104.310(2)
_cell_angle_gamma 90.00
_cell_formula_units_Z 2
_cell_length_a 10.0186(3)
_cell_length_b 7.6871(2)
_cell_length_c 10.9056(3)
_cell_measurement_reflns_used 946
_cell_measurement_temperature 100(2)
_cell_measurement_theta_max 30.61
_cell_measurement_theta_min 2.10
_cell_volume 813.82(4)
_computing_cell_refinement 'Bruker SMART'
_computing_data_collection 'Bruker SMART'
_computing_data_reduction 'Bruker SAINT'
_computing_structure_refinement 'SHELXL-97 (Sheldrick, 1997)'
_computing_structure_solution 'SHELXS-97 (Sheldrick, 1990)'
_diffrn_ambient_temperature 100(2)
_diffrn_measured_fraction_theta_full 1.000
_diffrn_measured_fraction_theta_max 0.996
_diffrn_measurement_device_type 'CCD area detector'
_diffrn_measurement_method 'omega scans'
_diffrn_radiation_monochromator 'multi-layer optics'
_diffrn_radiation_source 'TXS rotating anode'
_diffrn_radiation_type MoK\a
_diffrn_radiation_wavelength 0.71073
_diffrn_reflns_av_R_equivalents 0.0437
_diffrn_reflns_av_sigmaI/netI 0.0261
_diffrn_reflns_limit_h_max 9
_diffrn_reflns_limit_h_min -14
_diffrn_reflns_limit_k_max 11
_diffrn_reflns_limit_k_min -11
_diffrn_reflns_limit_l_max 15
_diffrn_reflns_limit_l_min -15
_diffrn_reflns_number 21193
_diffrn_reflns_theta_full 25.00
_diffrn_reflns_theta_max 30.61
_diffrn_reflns_theta_min 2.10
_exptl_absorpt_coefficient_mu 1.199
_exptl_absorpt_correction_T_max 0.816
_exptl_absorpt_correction_T_min 0.701
_exptl_absorpt_correction_type multi-scan
_exptl_absorpt_process_details 'Sheldrick, G. M. (1996). SADABS.'
_exptl_crystal_colour brown-green
_exptl_crystal_density_diffrn 1.441
_exptl_crystal_density_method 'not measured'
_exptl_crystal_description unspecified
_exptl_crystal_F_000 372
_exptl_crystal_size_max 0.34
_exptl_crystal_size_mid 0.32
_exptl_crystal_size_min 0.17
_refine_diff_density_max 1.343
_refine_diff_density_min -0.240
_refine_diff_density_rms 0.102
_refine_ls_extinction_method none
_refine_ls_goodness_of_fit_ref 1.072
_refine_ls_hydrogen_treatment constr
_refine_ls_matrix_type full
_refine_ls_number_parameters 107
_refine_ls_number_reflns 2491
_refine_ls_number_restraints 0
_refine_ls_restrained_S_all 1.072
_refine_ls_R_factor_all 0.0489
_refine_ls_R_factor_gt 0.0369
_refine_ls_shift/su_max 0.000
_refine_ls_shift/su_mean 0.000
_refine_ls_structure_factor_coef Fsqd
_refine_ls_weighting_details 'calc w=1/[\s^2^(Fo^2^)+(0.0598P)^2^+0.3016P] where P=(Fo^2^+2Fc^2^)/3'
_refine_ls_weighting_scheme calc
_refine_ls_wR_factor_gt 0.0941
_refine_ls_wR_factor_ref 0.1010
_reflns_number_gt 2040
_reflns_number_total 2491
_reflns_threshold_expression >2sigma(I)
_cod_data_source_file om9008444_si_001.cif
_cod_data_source_block buchmag01
_cod_depositor_comments
;
The following automatic conversions were performed:

'_chemical_melting_point' value 'not measured' was changed to '?' -
the value is undefined or not given.

Automatic conversion script
Id: cif_fix_values 1715 2011-07-08 13:25:40Z adriana 
;
_cod_original_sg_symbol_H-M 'P 21/c'
_cod_database_code 4070476

loop_
_symmetry_equiv_pos_as_xyz
'x, y, z'
'-x, y+1/2, -z+1/2'
'-x, -y, -z'
'x, -y-1/2, z-1/2'

loop_
_atom_site_label
_atom_site_type_symbol
_atom_site_fract_x
_atom_site_fract_y
_atom_site_fract_z
_atom_site_U_iso_or_equiv
_atom_site_adp_type
_atom_site_occupancy
_atom_site_symmetry_multiplicity
_atom_site_calc_flag
_atom_site_refinement_flags
Ni1 Ni 0.0000 0.0000 0.5000 0.01547(10) Uani 1 2 d S
O12 O 0.37413(14) 0.76269(18) 0.37825(12) 0.0258(3) Uani 1 1 d .
C10 C 0.38032(17) 0.6964(2) 0.48106(17) 0.0201(3) Uani 1 1 d .
C11 C 0.46274(19) 0.7821(3) 0.59998(17) 0.0241(4) Uani 1 1 d .
H11A H 0.5430 0.7100 0.6378 0.036 Uiso 1 1 calc R
H11B H 0.4052 0.7952 0.6602 0.036 Uiso 1 1 calc R
H11C H 0.4937 0.8969 0.5793 0.036 Uiso 1 1 calc R
C6 C 0.14021(17) 0.2154(2) 0.49492(16) 0.0181(3) Uani 1 1 d .
C7 C 0.25238(19) 0.2692(2) 0.60676(16) 0.0220(3) Uani 1 1 d .
H7A H 0.3244 0.1780 0.6227 0.026 Uiso 1 1 calc R
H7B H 0.2136 0.2741 0.6818 0.026 Uiso 1 1 calc R
C8 C 0.31947(18) 0.4411(2) 0.59456(16) 0.0203(3) Uani 1 1 d .
H8 H 0.3750 0.4902 0.6700 0.024 Uiso 1 1 calc R
C3 C -0.07176(18) 0.1911(2) 0.35369(16) 0.0206(3) Uani 1 1 d .
H3 H -0.1662 0.2077 0.3128 0.025 Uiso 1 1 calc R
C4 C 0.02010(19) 0.0782(2) 0.31385(16) 0.0212(3) Uani 1 1 d .
H4 H -0.0018 0.0050 0.2414 0.025 Uiso 1 1 calc R
C9 C 0.30860(18) 0.5312(2) 0.48821(17) 0.0194(3) Uani 1 1 d .
H9 H 0.2510 0.4860 0.4123 0.023 Uiso 1 1 calc R
C5 C 0.15097(18) 0.0927(2) 0.40071(16) 0.0197(3) Uani 1 1 d .
H5 H 0.2318 0.0308 0.3965 0.024 Uiso 1 1 calc R
C2 C 0.00180(17) 0.2752(2) 0.46548(17) 0.0193(3) Uani 1 1 d .
H2 H -0.0352 0.3578 0.5129 0.023 Uiso 1 1 calc R

loop_
_atom_site_aniso_label
_atom_site_aniso_U_11
_atom_site_aniso_U_22
_atom_site_aniso_U_33
_atom_site_aniso_U_23
_atom_site_aniso_U_13
_atom_site_aniso_U_12
Ni1 0.01946(16) 0.01127(15) 0.01628(16) 0.00069(10) 0.00556(11) -0.00020(10)
O12 0.0275(7) 0.0258(7) 0.0242(6) 0.0037(5) 0.0065(5) 0.0002(5)
C10 0.0177(7) 0.0191(8) 0.0238(8) -0.0007(6) 0.0057(6) 0.0017(6)
C11 0.0238(8) 0.0272(9) 0.0212(8) -0.0031(7) 0.0053(7) -0.0041(7)
C6 0.0207(8) 0.0150(7) 0.0191(7) 0.0023(6) 0.0058(6) -0.0014(6)
C7 0.0245(8) 0.0203(8) 0.0201(8) 0.0017(6) 0.0037(6) -0.0026(6)
C8 0.0182(8) 0.0211(8) 0.0206(8) -0.0022(6) 0.0031(6) -0.0008(6)
C3 0.0220(8) 0.0173(8) 0.0214(8) 0.0047(6) 0.0033(6) -0.0008(6)
C4 0.0289(9) 0.0185(8) 0.0167(7) 0.0000(6) 0.0064(6) -0.0040(7)
C9 0.0162(7) 0.0190(8) 0.0221(8) -0.0035(6) 0.0032(6) -0.0004(6)
C5 0.0224(8) 0.0171(8) 0.0216(8) 0.0016(6) 0.0094(6) 0.0005(6)
C2 0.0220(8) 0.0133(7) 0.0233(8) 0.0015(6) 0.0068(6) 0.0003(6)

loop_
_atom_type_symbol
_atom_type_description
_atom_type_scat_dispersion_real
_atom_type_scat_dispersion_imag
_atom_type_scat_source
C C 0.0033 0.0016 'International Tables Vol C Tables 4.2.6.8 and 6.1.1.4'
H H 0.0000 0.0000 'International Tables Vol C Tables 4.2.6.8 and 6.1.1.4'
O O 0.0106 0.0060 'International Tables Vol C Tables 4.2.6.8 and 6.1.1.4'
Ni Ni 0.3393 1.1124 'International Tables Vol C Tables 4.2.6.8 and 6.1.1.4'

loop_
_geom_angle_atom_site_label_1
_geom_angle_atom_site_label_2
_geom_angle_atom_site_label_3
_geom_angle
_geom_angle_site_symmetry_1
_geom_angle_site_symmetry_3
C2 Ni1 C2 180.0 . 3_556
C2 Ni1 C3 141.63(7) . 3_556
C2 Ni1 C3 38.37(7) 3_556 3_556
C2 Ni1 C3 38.37(7) . .
C2 Ni1 C3 141.63(7) 3_556 .
C3 Ni1 C3 180.0 3_556 .
C2 Ni1 C4 116.25(7) . 3_556
C2 Ni1 C4 63.75(7) 3_556 3_556
C3 Ni1 C4 37.99(7) 3_556 3_556
C3 Ni1 C4 142.01(7) . 3_556
C2 Ni1 C4 63.75(7) . .
C2 Ni1 C4 116.25(7) 3_556 .
C3 Ni1 C4 142.01(7) 3_556 .
C3 Ni1 C4 37.99(7) . .
C4 Ni1 C4 180.00(3) 3_556 .
C2 Ni1 C6 38.28(6) . .
C2 Ni1 C6 141.72(6) 3_556 .
C3 Ni1 C6 115.90(6) 3_556 .
C3 Ni1 C6 64.10(6) . .
C4 Ni1 C6 116.27(6) 3_556 .
C4 Ni1 C6 63.73(6) . .
C2 Ni1 C6 141.72(6) . 3_556
C2 Ni1 C6 38.28(6) 3_556 3_556
C3 Ni1 C6 64.10(6) 3_556 3_556
C3 Ni1 C6 115.90(6) . 3_556
C4 Ni1 C6 63.74(6) 3_556 3_556
C4 Ni1 C6 116.27(6) . 3_556
C6 Ni1 C6 179.999(1) . 3_556
C2 Ni1 C5 63.62(6) . .
C2 Ni1 C5 116.38(6) 3_556 .
C3 Ni1 C5 116.32(6) 3_556 .
C3 Ni1 C5 63.68(6) . .
C4 Ni1 C5 141.99(7) 3_556 .
C4 Ni1 C5 38.01(7) . .
C6 Ni1 C5 37.91(6) . .
C6 Ni1 C5 142.09(6) 3_556 .
C2 Ni1 C5 116.38(6) . 3_556
C2 Ni1 C5 63.62(6) 3_556 3_556
C3 Ni1 C5 63.68(6) 3_556 3_556
C3 Ni1 C5 116.32(6) . 3_556
C4 Ni1 C5 38.01(7) 3_556 3_556
C4 Ni1 C5 142.00(7) . 3_556
C6 Ni1 C5 142.09(6) . 3_556
C6 Ni1 C5 37.91(6) 3_556 3_556
C5 Ni1 C5 180.00(8) . 3_556
O12 C10 C9 119.68(16) . .
O12 C10 C11 120.11(16) . .
C9 C10 C11 120.20(15) . .
C10 C11 H11A 109.5 . .
C10 C11 H11B 109.5 . .
H11A C11 H11B 109.5 . .
C10 C11 H11C 109.5 . .
H11A C11 H11C 109.5 . .
H11B C11 H11C 109.5 . .
C5 C6 C2 107.24(15) . .
C5 C6 C7 126.68(15) . .
C2 C6 C7 126.07(16) . .
C5 C6 Ni1 71.22(9) . .
C2 C6 Ni1 69.67(9) . .
C7 C6 Ni1 123.17(11) . .
C6 C7 C8 115.62(14) . .
C6 C7 H7A 108.4 . .
C8 C7 H7A 108.4 . .
C6 C7 H7B 108.4 . .
C8 C7 H7B 108.4 . .
H7A C7 H7B 107.4 . .
C9 C8 C7 126.31(16) . .
C9 C8 H8 116.8 . .
C7 C8 H8 116.8 . .
C4 C3 C2 107.83(15) . .
C4 C3 Ni1 71.64(10) . .
C2 C3 Ni1 70.53(10) . .
C4 C3 H3 126.1 . .
C2 C3 H3 126.1 . .
Ni1 C3 H3 123.4 . .
C3 C4 C5 108.16(15) . .
C3 C4 Ni1 70.37(10) . .
C5 C4 Ni1 71.45(9) . .
C3 C4 H4 125.9 . .
C5 C4 H4 125.9 . .
Ni1 C4 H4 123.9 . .
C8 C9 C10 124.02(16) . .
C8 C9 H9 118.0 . .
C10 C9 H9 118.0 . .
C6 C5 C4 108.21(15) . .
C6 C5 Ni1 70.87(9) . .
C4 C5 Ni1 70.54(10) . .
C6 C5 H5 125.9 . .
C4 C5 H5 125.9 . .
Ni1 C5 H5 124.3 . .
C3 C2 C6 108.55(15) . .
C3 C2 Ni1 71.09(10) . .
C6 C2 Ni1 72.05(9) . .
C3 C2 H2 125.7 . .
C6 C2 H2 125.7 . .
Ni1 C2 H2 122.8 . .

loop_
_geom_bond_atom_site_label_1
_geom_bond_atom_site_label_2
_geom_bond_distance
_geom_bond_site_symmetry_2
Ni1 C2 2.1498(17) .
Ni1 C2 2.1498(17) 3_556
Ni1 C3 2.1571(17) 3_556
Ni1 C3 2.1571(17) .
Ni1 C4 2.1736(16) 3_556
Ni1 C4 2.1737(16) .
Ni1 C6 2.1810(16) .
Ni1 C6 2.1810(16) 3_556
Ni1 C5 2.1856(16) .
Ni1 C5 2.1857(16) 3_556
O12 C10 1.219(2) .
C10 C9 1.471(2) .
C10 C11 1.506(2) .
C11 H11A 0.9800 .
C11 H11B 0.9800 .
C11 H11C 0.9800 .
C6 C5 1.419(2) .
C6 C2 1.420(2) .
C6 C7 1.498(2) .
C7 C8 1.503(3) .
C7 H7A 0.9900 .
C7 H7B 0.9900 .
C8 C9 1.332(3) .
C8 H8 0.9500 .
C3 C4 1.410(3) .
C3 C2 1.416(2) .
C3 H3 0.9500 .
C4 C5 1.419(2) .
C4 H4 0.9500 .
C9 H9 0.9500 .
C5 H5 0.9500 .
C2 H2 0.9500 .

loop_
_geom_torsion_atom_site_label_1
_geom_torsion_atom_site_label_2
_geom_torsion_atom_site_label_3
_geom_torsion_atom_site_label_4
_geom_torsion
_geom_torsion_site_symmetry_1
C2 Ni1 C6 C5 -117.38(15) .
C2 Ni1 C6 C5 62.62(15) 3_556
C3 Ni1 C6 C5 100.30(11) 3_556
C3 Ni1 C6 C5 -79.70(11) .
C4 Ni1 C6 C5 142.78(10) 3_556
C4 Ni1 C6 C5 -37.21(10) .
C5 Ni1 C6 C5 180.0 3_556
C2 Ni1 C6 C2 180.0 3_556
C3 Ni1 C6 C2 -142.33(10) 3_556
C3 Ni1 C6 C2 37.67(10) .
C4 Ni1 C6 C2 -99.84(11) 3_556
C4 Ni1 C6 C2 80.16(11) .
C5 Ni1 C6 C2 117.38(15) .
C5 Ni1 C6 C2 -62.62(15) 3_556
C2 Ni1 C6 C7 120.52(18) .
C2 Ni1 C6 C7 -59.48(18) 3_556
C3 Ni1 C6 C7 -21.80(16) 3_556
C3 Ni1 C6 C7 158.20(16) .
C4 Ni1 C6 C7 20.68(16) 3_556
C4 Ni1 C6 C7 -159.32(16) .
C5 Ni1 C6 C7 -122.10(18) .
C5 Ni1 C6 C7 57.90(18) 3_556
C5 C6 C7 C8 101.7(2) .
C2 C6 C7 C8 -80.0(2) .
Ni1 C6 C7 C8 -167.88(12) .
C6 C7 C8 C9 -14.1(3) .
C2 Ni1 C3 C4 117.36(14) .
C2 Ni1 C3 C4 -62.64(14) 3_556
C4 Ni1 C3 C4 180.000(1) 3_556
C6 Ni1 C3 C4 79.77(11) .
C6 Ni1 C3 C4 -100.23(11) 3_556
C5 Ni1 C3 C4 37.36(10) .
C5 Ni1 C3 C4 -142.64(10) 3_556
C2 Ni1 C3 C2 180.0 3_556
C4 Ni1 C3 C2 62.64(14) 3_556
C4 Ni1 C3 C2 -117.36(14) .
C6 Ni1 C3 C2 -37.58(10) .
C6 Ni1 C3 C2 142.42(10) 3_556
C5 Ni1 C3 C2 -80.00(11) .
C5 Ni1 C3 C2 100.00(11) 3_556
C2 C3 C4 C5 -0.21(19) .
Ni1 C3 C4 C5 -61.81(12) .
C2 C3 C4 Ni1 61.60(12) .
C2 Ni1 C4 C3 -37.94(10) .
C2 Ni1 C4 C3 142.06(10) 3_556
C3 Ni1 C4 C3 180.0 3_556
C6 Ni1 C4 C3 -80.83(11) .
C6 Ni1 C4 C3 99.17(11) 3_556
C5 Ni1 C4 C3 -117.95(15) .
C5 Ni1 C4 C3 62.05(15) 3_556
C2 Ni1 C4 C5 80.02(11) .
C2 Ni1 C4 C5 -99.98(11) 3_556
C3 Ni1 C4 C5 -62.05(15) 3_556
C3 Ni1 C4 C5 117.95(15) .
C6 Ni1 C4 C5 37.13(10) .
C6 Ni1 C4 C5 -142.87(10) 3_556
C5 Ni1 C4 C5 180.0 3_556
C7 C8 C9 C10 -177.90(16) .
O12 C10 C9 C8 173.64(17) .
C11 C10 C9 C8 -5.5(3) .
C2 C6 C5 C4 0.29(19) .
C7 C6 C5 C4 178.82(16) .
Ni1 C6 C5 C4 60.97(12) .
C2 C6 C5 Ni1 -60.68(11) .
C7 C6 C5 Ni1 117.86(17) .
C3 C4 C5 C6 -0.05(19) .
Ni1 C4 C5 C6 -61.17(12) .
C3 C4 C5 Ni1 61.12(12) .
C2 Ni1 C5 C6 37.88(10) .
C2 Ni1 C5 C6 -142.12(10) 3_556
C3 Ni1 C5 C6 -99.08(11) 3_556
C3 Ni1 C5 C6 80.92(11) .
C4 Ni1 C5 C6 -61.74(15) 3_556
C4 Ni1 C5 C6 118.26(15) .
C6 Ni1 C5 C6 180.0 3_556
C2 Ni1 C5 C4 -80.37(11) .
C2 Ni1 C5 C4 99.63(11) 3_556
C3 Ni1 C5 C4 142.66(10) 3_556
C3 Ni1 C5 C4 -37.34(10) .
C4 Ni1 C5 C4 180.0 3_556
C6 Ni1 C5 C4 -118.26(15) .
C6 Ni1 C5 C4 61.74(15) 3_556
C4 C3 C2 C6 0.39(19) .
Ni1 C3 C2 C6 62.71(12) .
C4 C3 C2 Ni1 -62.32(12) .
C5 C6 C2 C3 -0.42(19) .
C7 C6 C2 C3 -178.97(15) .
Ni1 C6 C2 C3 -62.10(12) .
C5 C6 C2 Ni1 61.68(11) .
C7 C6 C2 Ni1 -116.87(16) .
C3 Ni1 C2 C3 180.0 3_556
C4 Ni1 C2 C3 -142.45(10) 3_556
C4 Ni1 C2 C3 37.55(10) .
C6 Ni1 C2 C3 117.67(15) .
C6 Ni1 C2 C3 -62.32(15) 3_556
C5 Ni1 C2 C3 80.15(11) .
C5 Ni1 C2 C3 -99.85(11) 3_556
C3 Ni1 C2 C6 62.32(15) 3_556
C3 Ni1 C2 C6 -117.67(15) .
C4 Ni1 C2 C6 99.88(11) 3_556
C4 Ni1 C2 C6 -80.12(11) .
C6 Ni1 C2 C6 180.0 3_556
C5 Ni1 C2 C6 -37.52(10) .
C5 Ni1 C2 C6 142.48(10) 3_556
